data_7241817
loop_
_publ_author_name
Akhtaruzzaman,
'Mohammad, Mukti'
'Khan, Samim'
'Dutta, Basudeb'
'Maity, Suvendu'
'Naaz, Sanobar'
'Alam, Seikh Mafiz'
'Ghosh, Prasanta'
'Islam, Md. Maidul'
'Mir, Mohammad Hedayetullah'

_publ_section_title
;
 One-pot crystallization of two 1,4-cyclohexanedicarboxylate-based
 tetranuclear Cu(ii) compounds and their DNA binding affinities
;
_journal_issue 5
_journal_name_full CrystEngComm
_journal_page_first 1091
_journal_page_last 1098
_journal_paper_doi 10.1039/D0CE01734E
_journal_volume 23
_journal_year 2021
_chemical_formula_moiety 'C56 H56 Cl4 Cu4 N8 O28'
_chemical_formula_sum 'C56 H56 Cl4 Cu4 N8 O28'
_chemical_formula_weight 1685.09
_space_group_crystal_system monoclinic
_space_group_IT_number 14
_space_group_name_Hall '-P 2yn'
_space_group_name_H-M_alt 'P 1 21/n 1'
_atom_sites_solution_hydrogens geom
_audit_creation_method SHELXL-2016/6
_audit_update_record
;
2020-02-24 deposited with the CCDC.	2020-12-07 downloaded from the CCDC.
;
_cell_angle_alpha 90
_cell_angle_beta 101.200(2)
_cell_angle_gamma 90
_cell_formula_units_Z 2
_cell_length_a 9.5466(3)
_cell_length_b 17.6942(6)
_cell_length_c 20.2248(7)
_cell_measurement_reflns_used 9975
_cell_measurement_temperature 298(2)
_cell_measurement_theta_max 27.97
_cell_measurement_theta_min 3.17
_cell_volume 3351.30(19)
_computing_cell_refinement 'Bruker SAINT'
_computing_data_collection 'Bruker APEX2'
_computing_data_reduction 'Bruker SAINT'
_computing_molecular_graphics 'Bruker SHELXTL'
_computing_publication_material 'Bruker SHELXTL'
_computing_structure_refinement 'SHELXL-2016/6 (Sheldrick, 2016)'
_computing_structure_solution 'SHELXT 2014/4 (Sheldrick, 2014)'
_diffrn_ambient_temperature 298(2)
_diffrn_measured_fraction_theta_full 0.998
_diffrn_measured_fraction_theta_max 0.996
_diffrn_measurement_device_type 'Bruker APEX-II CCD'
_diffrn_measurement_method '\f and \w scans'
_diffrn_radiation_type MoK\a
_diffrn_radiation_wavelength 0.71073
_diffrn_reflns_av_R_equivalents 0.0438
_diffrn_reflns_av_unetI/netI 0.0341
_diffrn_reflns_Laue_measured_fraction_full 0.998
_diffrn_reflns_Laue_measured_fraction_max 0.996
_diffrn_reflns_limit_h_max 12
_diffrn_reflns_limit_h_min -12
_diffrn_reflns_limit_k_max 23
_diffrn_reflns_limit_k_min -23
_diffrn_reflns_limit_l_max 26
_diffrn_reflns_limit_l_min -26
_diffrn_reflns_number 52896
_diffrn_reflns_point_group_measured_fraction_full 0.998
_diffrn_reflns_point_group_measured_fraction_max 0.996
_diffrn_reflns_theta_full 25.242
_diffrn_reflns_theta_max 28.343
_diffrn_reflns_theta_min 2.354
_diffrn_source Mo
_exptl_absorpt_coefficient_mu 1.503
_exptl_absorpt_correction_type multi-scan
_exptl_crystal_colour blue
_exptl_crystal_density_diffrn 1.670
_exptl_crystal_description prism
_exptl_crystal_F_000 2856
_exptl_crystal_size_max 0.15
_exptl_crystal_size_mid 0.07
_exptl_crystal_size_min 0.03
_exptl_transmission_factor_max 0.924
_exptl_transmission_factor_min 0.792
_refine_diff_density_max 1.415
_refine_diff_density_min -0.719
_refine_diff_density_rms 0.193
_refine_ls_extinction_method none
_refine_ls_goodness_of_fit_ref 1.052
_refine_ls_hydrogen_treatment constr
_refine_ls_matrix_type full
_refine_ls_number_parameters 453
_refine_ls_number_reflns 8321
_refine_ls_number_restraints 0
_refine_ls_restrained_S_all 1.052
_refine_ls_R_factor_all 0.0759
_refine_ls_R_factor_gt 0.0533
_refine_ls_shift/su_max 0.007
_refine_ls_shift/su_mean 0.002
_refine_ls_structure_factor_coef Fsqd
_refine_ls_weighting_details 'w=1/[\s^2^(Fo^2^)+(0.1057P)^2^+3.6770P] where P=(Fo^2^+2Fc^2^)/3'
_refine_ls_weighting_scheme calc
_refine_ls_wR_factor_gt 0.1524
_refine_ls_wR_factor_ref 0.1787
_reflns_Friedel_coverage 0.000
_reflns_number_gt 6429
_reflns_number_total 8321
_reflns_threshold_expression 'I > 2\s(I)'
_cod_data_source_file d0ce01734e2.cif
_cod_data_source_block 1285_a
_cod_depositor_comments 'Adding full bibliography for 7241817--7241818.cif.'
_cod_original_sg_symbol_H-M 'P 21/n'
_cod_database_code 7241817
_shelx_shelxl_version_number 2016/6
_shelx_space_group_comment
;
The symmetry employed for this shelxl refinement is uniquely defined
by the following loop, which should always be used as a source of
symmetry information in preference to the above space-group names.
They are only intended as comments.
;

loop_
_space_group_symop_operation_xyz
'x, y, z'
'-x+1/2, y+1/2, -z+1/2'
'-x, -y, -z'
'x-1/2, -y-1/2, z-1/2'

loop_
_atom_site_label
_atom_site_type_symbol
_atom_site_fract_x
_atom_site_fract_y
_atom_site_fract_z
_atom_site_U_iso_or_equiv
_atom_site_adp_type
_atom_site_occupancy
_atom_site_site_symmetry_order
_atom_site_calc_flag
_atom_site_refinement_flags_posn
_atom_site_refinement_flags_adp
_atom_site_refinement_flags_occupancy
_atom_site_disorder_assembly
_atom_site_disorder_group
Cu1 Cu 0.20233(4) 0.70411(2) 0.47575(2) 0.03222(14) Uani 1 1 d . . . . .
Cu2 Cu 0.31098(5) 0.67193(2) 0.34628(2) 0.03547(14) Uani 1 1 d . . . . .
Cl1 Cl 0.25388(12) 0.51751(6) 0.71030(6) 0.0532(3) Uani 1 1 d . . . . .
O3 O 0.3927(3) 0.66823(15) 0.51519(15) 0.0435(6) Uani 1 1 d . . . . .
O5 O 0.7335(3) 0.43154(15) 0.63184(14) 0.0439(6) Uani 1 1 d . . . . .
O4 O 0.4746(3) 0.67535(18) 0.41990(15) 0.0508(7) Uani 1 1 d . . . . .
O2 O 0.1276(4) 0.69172(19) 0.57416(16) 0.0535(7) Uani 1 1 d . . . . .
H2 H 0.147131 0.649225 0.589380 0.080 Uiso 1 1 calc R U . . .
O6 O 0.8565(3) 0.39639(15) 0.55404(16) 0.0488(7) Uani 1 1 d . . . . .
N1 N 0.0210(3) 0.74949(16) 0.42578(15) 0.0332(6) Uani 1 1 d . . . . .
N3 N 0.1291(3) 0.68503(19) 0.27900(16) 0.0393(7) Uani 1 1 d . . . . .
N2 N 0.2526(3) 0.81317(17) 0.49079(16) 0.0362(6) Uani 1 1 d . . . . .
N4 N 0.3198(3) 0.78395(19) 0.33139(17) 0.0404(7) Uani 1 1 d . . . . .
C23 C 0.6444(4) 0.6081(2) 0.59005(18) 0.0373(8) Uani 1 1 d . . . . .
H23A H 0.614888 0.649810 0.615326 0.045 Uiso 1 1 calc R U . . .
H23B H 0.580678 0.565908 0.592333 0.045 Uiso 1 1 calc R U . . .
C22 C 0.6346(3) 0.63179(19) 0.51620(17) 0.0317(7) Uani 1 1 d . . . . .
H22 H 0.701713 0.673683 0.516007 0.038 Uiso 1 1 calc R U . . .
C25 C 0.8601(3) 0.52605(18) 0.58071(17) 0.0310(7) Uani 1 1 d . . . . .
H25 H 0.963406 0.526398 0.597806 0.037 Uiso 1 1 calc R U . . .
O10 O 0.1989(5) 0.4532(2) 0.6740(2) 0.0848(13) Uani 1 1 d . . . . .
C28 C 0.8104(4) 0.44579(19) 0.58931(18) 0.0343(7) Uani 1 1 d . . . . .
C27 C 0.6845(4) 0.5672(2) 0.47656(17) 0.0351(7) Uani 1 1 d . . . . .
H27A H 0.624161 0.523398 0.478002 0.042 Uiso 1 1 calc R U . . .
H27B H 0.676431 0.582109 0.429813 0.042 Uiso 1 1 calc R U . . .
C24 C 0.7972(4) 0.5854(2) 0.62110(18) 0.0367(7) Uani 1 1 d . . . . .
H24A H 0.799104 0.565987 0.666117 0.044 Uiso 1 1 calc R U . . .
H24B H 0.857126 0.630085 0.625292 0.044 Uiso 1 1 calc R U . . .
C26 C 0.8384(3) 0.5470(2) 0.50603(18) 0.0352(7) Uani 1 1 d . . . . .
H26A H 0.899174 0.589587 0.500754 0.042 Uiso 1 1 calc R U . . .
H26B H 0.867065 0.504718 0.481159 0.042 Uiso 1 1 calc R U . . .
O1 O 0.4530(4) 0.6383(2) 0.27541(19) 0.0755(11) Uani 1 1 d . . . . .
H1 H 0.425461 0.598025 0.257422 0.113 Uiso 1 1 calc R U . . .
C21 C 0.4885(4) 0.65987(19) 0.48178(19) 0.0357(7) Uani 1 1 d . . . . .
C15 C 0.0962(4) 0.7571(2) 0.26000(19) 0.0422(9) Uani 1 1 d . . . . .
C6 C 0.0207(4) 0.8256(2) 0.42300(19) 0.0359(7) Uani 1 1 d . . . . .
C10 C -0.0925(4) 0.7106(2) 0.3929(2) 0.0398(8) Uani 1 1 d . . . . .
H10 H -0.091862 0.658145 0.395346 0.048 Uiso 1 1 calc R U . . .
C14 C -0.0269(5) 0.7746(3) 0.2148(2) 0.0583(12) Uani 1 1 d . . . . .
H14 H -0.047338 0.824387 0.201672 0.070 Uiso 1 1 calc R U . . .
C5 C 0.1489(4) 0.8622(2) 0.46188(19) 0.0369(7) Uani 1 1 d . . . . .
C16 C 0.2034(4) 0.8135(2) 0.2910(2) 0.0419(9) Uani 1 1 d . . . . .
C9 C -0.2098(4) 0.7467(3) 0.3556(2) 0.0515(10) Uani 1 1 d . . . . .
H9 H -0.288785 0.719051 0.334404 0.062 Uiso 1 1 calc R U . . .
C8 C -0.2080(5) 0.8238(3) 0.3503(2) 0.0572(12) Uani 1 1 d . . . . .
H8 H -0.284364 0.848882 0.323652 0.069 Uiso 1 1 calc R U . . .
C7 C -0.0936(4) 0.8642(2) 0.3841(2) 0.0489(10) Uani 1 1 d . . . . .
H7 H -0.092365 0.916619 0.381237 0.059 Uiso 1 1 calc R U . . .
C1 C 0.3746(5) 0.8408(2) 0.5275(2) 0.0474(9) Uani 1 1 d . . . . .
H1A H 0.445598 0.807273 0.547035 0.057 Uiso 1 1 calc R U . . .
C13 C -0.1185(5) 0.7179(4) 0.1896(2) 0.0693(15) Uani 1 1 d . . . . .
H13 H -0.202869 0.728954 0.159546 0.083 Uiso 1 1 calc R U . . .
C17 C 0.1885(6) 0.8905(3) 0.2812(3) 0.0605(13) Uani 1 1 d . . . . .
H17 H 0.107162 0.910529 0.253982 0.073 Uiso 1 1 calc R U . . .
C2 C 0.3974(5) 0.9166(3) 0.5368(3) 0.0597(12) Uani 1 1 d . . . . .
H2A H 0.482934 0.934130 0.562281 0.072 Uiso 1 1 calc R U . . .
C11 C 0.0393(5) 0.6293(3) 0.2533(2) 0.0515(10) Uani 1 1 d . . . . .
H11 H 0.062095 0.579582 0.265997 0.062 Uiso 1 1 calc R U . . .
C20 C 0.4239(5) 0.8301(3) 0.3611(3) 0.0529(10) Uani 1 1 d . . . . .
H20 H 0.503564 0.809827 0.389285 0.063 Uiso 1 1 calc R U . . .
C3 C 0.2922(6) 0.9669(3) 0.5082(3) 0.0657(13) Uani 1 1 d . . . . .
H3 H 0.305660 1.018660 0.514449 0.079 Uiso 1 1 calc R U . . .
C12 C -0.0860(6) 0.6443(4) 0.2086(2) 0.0669(14) Uani 1 1 d . . . . .
H12 H -0.147658 0.605281 0.191444 0.080 Uiso 1 1 calc R U . . .
C4 C 0.1674(5) 0.9393(2) 0.4703(2) 0.0541(11) Uani 1 1 d . . . . .
H4 H 0.095729 0.972385 0.450421 0.065 Uiso 1 1 calc R U . . .
C18 C 0.2979(7) 0.9375(3) 0.3129(3) 0.0739(16) Uani 1 1 d . . . . .
H18 H 0.289512 0.989641 0.307862 0.089 Uiso 1 1 calc R U . . .
O7 O 0.2391(8) 0.5823(3) 0.6721(4) 0.178(4) Uani 1 1 d . . . . .
C19 C 0.4160(7) 0.9073(3) 0.3509(3) 0.0694(14) Uani 1 1 d . . . . .
H19 H 0.491775 0.938237 0.370175 0.083 Uiso 1 1 calc R U . . .
O8 O 0.3888(7) 0.5102(4) 0.7429(5) 0.178(4) Uani 1 1 d . . . . .
O9 O 0.1707(10) 0.5289(4) 0.7583(5) 0.208(5) Uani 1 1 d . . . . .
Cl2 Cl 0.32890(18) 0.65959(7) 0.08904(8) 0.0734(4) Uani 1 1 d . . . . .
O14 O 0.2297(11) 0.6623(5) 0.0248(4) 0.180(3) Uani 1 1 d . . . . .
O15 O 0.2820(13) 0.6124(7) 0.1279(4) 0.254(6) Uani 1 1 d . . . . .
O12 O 0.3944(10) 0.7213(5) 0.1106(8) 0.257(6) Uani 1 1 d . . . . .
O13 O 0.4368(11) 0.6121(6) 0.0762(7) 0.250(6) Uani 1 1 d . . . . .

loop_
_atom_site_aniso_label
_atom_site_aniso_U_11
_atom_site_aniso_U_22
_atom_site_aniso_U_33
_atom_site_aniso_U_23
_atom_site_aniso_U_13
_atom_site_aniso_U_12
Cu1 0.0282(2) 0.0255(2) 0.0430(3) 0.00133(16) 0.00703(17) 0.00543(15)
Cu2 0.0343(2) 0.0343(2) 0.0377(2) 0.01241(17) 0.00670(18) 0.00811(17)
Cl1 0.0534(6) 0.0406(5) 0.0602(6) -0.0066(4) -0.0026(5) -0.0063(4)
O3 0.0317(13) 0.0445(15) 0.0538(16) 0.0026(12) 0.0071(12) 0.0123(11)
O5 0.0537(16) 0.0341(13) 0.0469(15) 0.0117(11) 0.0169(13) 0.0067(12)
O4 0.0354(14) 0.0659(19) 0.0476(16) 0.0221(14) -0.0009(12) 0.0074(13)
O2 0.0574(18) 0.0550(18) 0.0501(17) 0.0083(14) 0.0156(14) 0.0022(15)
O6 0.0420(14) 0.0280(13) 0.078(2) -0.0103(13) 0.0160(14) 0.0031(11)
N1 0.0288(13) 0.0331(14) 0.0390(15) 0.0038(12) 0.0095(11) 0.0041(11)
N3 0.0381(16) 0.0446(17) 0.0348(15) 0.0106(13) 0.0062(13) 0.0063(13)
N2 0.0367(15) 0.0283(14) 0.0442(17) 0.0003(12) 0.0091(13) 0.0006(12)
N4 0.0403(17) 0.0407(17) 0.0440(17) 0.0131(14) 0.0175(14) 0.0062(13)
C23 0.0407(18) 0.0356(18) 0.0361(17) -0.0030(14) 0.0090(14) 0.0113(15)
C22 0.0278(15) 0.0282(15) 0.0376(17) 0.0033(13) 0.0029(13) 0.0040(12)
C25 0.0239(14) 0.0294(16) 0.0371(17) 0.0016(13) -0.0005(12) 0.0026(12)
O10 0.115(3) 0.072(3) 0.070(2) -0.026(2) 0.023(2) -0.039(2)
C28 0.0299(16) 0.0294(16) 0.0405(18) 0.0030(14) -0.0010(14) 0.0077(13)
C27 0.0326(16) 0.0382(18) 0.0331(17) 0.0001(14) 0.0028(13) 0.0062(14)
C24 0.0436(19) 0.0274(16) 0.0354(17) -0.0028(13) -0.0016(14) 0.0033(14)
C26 0.0261(15) 0.0399(19) 0.0411(18) 0.0039(15) 0.0101(14) 0.0069(13)
O1 0.079(3) 0.091(3) 0.064(2) 0.006(2) 0.032(2) 0.029(2)
C21 0.0291(16) 0.0299(16) 0.047(2) 0.0050(14) 0.0035(14) 0.0034(13)
C15 0.0415(19) 0.052(2) 0.0353(18) 0.0185(16) 0.0122(15) 0.0133(17)
C6 0.0360(17) 0.0339(18) 0.0411(19) 0.0087(14) 0.0157(15) 0.0093(14)
C10 0.0337(17) 0.040(2) 0.046(2) 0.0045(16) 0.0080(15) -0.0003(15)
C14 0.049(2) 0.074(3) 0.052(2) 0.030(2) 0.009(2) 0.020(2)
C5 0.0421(19) 0.0294(17) 0.0422(19) 0.0037(14) 0.0158(15) 0.0044(14)
C16 0.047(2) 0.041(2) 0.043(2) 0.0164(16) 0.0230(17) 0.0122(16)
C9 0.0316(18) 0.067(3) 0.054(2) 0.011(2) 0.0037(17) -0.0007(18)
C8 0.041(2) 0.070(3) 0.059(3) 0.025(2) 0.006(2) 0.015(2)
C7 0.045(2) 0.042(2) 0.061(3) 0.0165(19) 0.0129(19) 0.0123(17)
C1 0.046(2) 0.044(2) 0.051(2) 0.0000(18) 0.0055(18) -0.0011(17)
C13 0.049(3) 0.109(5) 0.045(2) 0.019(3) -0.002(2) 0.014(3)
C17 0.076(3) 0.044(2) 0.069(3) 0.027(2) 0.033(3) 0.023(2)
C2 0.060(3) 0.049(2) 0.066(3) -0.011(2) 0.003(2) -0.019(2)
C11 0.056(2) 0.056(3) 0.040(2) 0.0027(18) 0.0045(18) -0.004(2)
C20 0.052(2) 0.050(2) 0.060(3) 0.002(2) 0.018(2) -0.0061(19)
C3 0.085(4) 0.031(2) 0.081(3) -0.009(2) 0.019(3) -0.014(2)
C12 0.060(3) 0.097(4) 0.039(2) 0.002(2) -0.002(2) -0.012(3)
C4 0.063(3) 0.033(2) 0.068(3) 0.0028(19) 0.017(2) 0.0064(19)
C18 0.108(5) 0.038(2) 0.089(4) 0.007(2) 0.053(4) 0.001(3)
O7 0.211(7) 0.086(4) 0.192(7) 0.077(4) -0.076(6) -0.049(4)
C19 0.080(4) 0.051(3) 0.085(4) 0.001(3) 0.035(3) -0.015(3)
O8 0.094(4) 0.112(5) 0.281(9) -0.006(5) -0.085(5) 0.000(3)
O9 0.290(11) 0.122(5) 0.268(10) -0.119(6) 0.192(9) -0.086(6)
Cl2 0.0928(10) 0.0482(6) 0.0821(9) 0.0057(6) 0.0242(8) -0.0126(6)
O14 0.238(9) 0.176(8) 0.115(5) 0.008(5) 0.004(6) 0.031(7)
O15 0.333(14) 0.300(13) 0.142(7) 0.021(7) 0.075(8) -0.189(12)
O12 0.184(8) 0.102(5) 0.482(19) -0.057(8) 0.056(10) -0.066(6)
O13 0.190(9) 0.140(7) 0.411(18) -0.062(10) 0.032(10) 0.033(7)

loop_
_atom_type_symbol
_atom_type_description
_atom_type_scat_dispersion_real
_atom_type_scat_dispersion_imag
_atom_type_scat_source
C C 0.0033 0.0016 'International Tables Vol C Tables 4.2.6.8 and 6.1.1.4'
H H 0.0000 0.0000 'International Tables Vol C Tables 4.2.6.8 and 6.1.1.4'
N N 0.0061 0.0033 'International Tables Vol C Tables 4.2.6.8 and 6.1.1.4'
O O 0.0106 0.0060 'International Tables Vol C Tables 4.2.6.8 and 6.1.1.4'
Cu Cu 0.3201 1.2651 'International Tables Vol C Tables 4.2.6.8 and 6.1.1.4'
Cl Cl 0.1484 0.1585 'International Tables Vol C Tables 4.2.6.8 and 6.1.1.4'

loop_
_geom_angle_atom_site_label_1
_geom_angle_atom_site_label_2
_geom_angle_atom_site_label_3
_geom_angle
_geom_angle_site_symmetry_1
_geom_angle_site_symmetry_3
_geom_angle_publ_flag
O6 Cu1 O3 91.12(12) 3_666 . ?
O6 Cu1 N2 170.56(14) 3_666 . ?
O3 Cu1 N2 94.32(12) . . ?
O6 Cu1 N1 92.38(12) 3_666 . ?
O3 Cu1 N1 171.47(12) . . ?
N2 Cu1 N1 81.21(12) . . ?
O6 Cu1 O2 93.63(13) 3_666 . ?
O3 Cu1 O2 92.12(12) . . ?
N2 Cu1 O2 93.86(13) . . ?
N1 Cu1 O2 95.42(12) . . ?
O6 Cu1 Cu2 71.73(9) 3_666 . ?
O3 Cu1 Cu2 81.06(9) . . ?
N2 Cu1 Cu2 101.50(9) . . ?
N1 Cu1 Cu2 92.66(8) . . ?
O2 Cu1 Cu2 163.58(9) . . ?
O4 Cu2 O5 91.91(12) . 3_666 ?
O4 Cu2 N3 169.22(14) . . ?
O5 Cu2 N3 93.71(13) 3_666 . ?
O4 Cu2 N4 91.92(14) . . ?
O5 Cu2 N4 167.91(12) 3_666 . ?
N3 Cu2 N4 80.78(14) . . ?
O4 Cu2 O1 90.13(15) . . ?
O5 Cu2 O1 94.67(14) 3_666 . ?
N3 Cu2 O1 98.57(15) . . ?
N4 Cu2 O1 96.78(15) . . ?
O4 Cu2 Cu1 72.09(9) . . ?
O5 Cu2 Cu1 81.67(8) 3_666 . ?
N3 Cu2 Cu1 99.64(9) . . ?
N4 Cu2 Cu1 88.61(9) . . ?
O1 Cu2 Cu1 161.62(11) . . ?
O8 Cl1 O7 110.0(5) . . ?
O8 Cl1 O9 107.4(6) . . ?
O7 Cl1 O9 105.2(6) . . ?
O8 Cl1 O10 114.1(4) . . ?
O7 Cl1 O10 113.3(4) . . ?
O9 Cl1 O10 106.2(3) . . ?
C21 O3 Cu1 122.8(2) . . ?
C28 O5 Cu2 121.6(2) . 3_666 ?
C21 O4 Cu2 132.0(3) . . ?
Cu1 O2 H2 109.5 . . ?
C28 O6 Cu1 134.8(3) . 3_666 ?
C10 N1 C6 119.7(3) . . ?
C10 N1 Cu1 125.5(2) . . ?
C6 N1 Cu1 114.7(2) . . ?
C11 N3 C15 119.2(4) . . ?
C11 N3 Cu2 125.6(3) . . ?
C15 N3 Cu2 115.2(3) . . ?
C1 N2 C5 119.0(3) . . ?
C1 N2 Cu1 126.3(3) . . ?
C5 N2 Cu1 114.7(3) . . ?
C20 N4 C16 119.2(4) . . ?
C20 N4 Cu2 125.8(3) . . ?
C16 N4 Cu2 114.8(3) . . ?
C24 C23 C22 110.1(3) . . ?
C24 C23 H23A 109.6 . . ?
C22 C23 H23A 109.6 . . ?
C24 C23 H23B 109.6 . . ?
C22 C23 H23B 109.6 . . ?
H23A C23 H23B 108.1 . . ?
C27 C22 C21 111.0(3) . . ?
C27 C22 C23 109.9(3) . . ?
C21 C22 C23 114.3(3) . . ?
C27 C22 H22 107.1 . . ?
C21 C22 H22 107.1 . . ?
C23 C22 H22 107.1 . . ?
C28 C25 C24 114.8(3) . . ?
C28 C25 C26 110.8(3) . . ?
C24 C25 C26 111.8(3) . . ?
C28 C25 H25 106.3 . . ?
C24 C25 H25 106.3 . . ?
C26 C25 H25 106.3 . . ?
O5 C28 O6 124.2(3) . . ?
O5 C28 C25 120.1(3) . . ?
O6 C28 C25 115.6(3) . . ?
C26 C27 C22 110.4(3) . . ?
C26 C27 H27A 109.6 . . ?
C22 C27 H27A 109.6 . . ?
C26 C27 H27B 109.6 . . ?
C22 C27 H27B 109.6 . . ?
H27A C27 H27B 108.1 . . ?
C23 C24 C25 113.9(3) . . ?
C23 C24 H24A 108.8 . . ?
C25 C24 H24A 108.8 . . ?
C23 C24 H24B 108.8 . . ?
C25 C24 H24B 108.8 . . ?
H24A C24 H24B 107.7 . . ?
C27 C26 C25 112.4(3) . . ?
C27 C26 H26A 109.1 . . ?
C25 C26 H26A 109.1 . . ?
C27 C26 H26B 109.1 . . ?
C25 C26 H26B 109.1 . . ?
H26A C26 H26B 107.9 . . ?
Cu2 O1 H1 109.5 . . ?
O3 C21 O4 124.4(3) . . ?
O3 C21 C22 119.7(3) . . ?
O4 C21 C22 115.9(3) . . ?
N3 C15 C14 121.5(4) . . ?
N3 C15 C16 114.3(3) . . ?
C14 C15 C16 124.2(4) . . ?
N1 C6 C7 120.5(4) . . ?
N1 C6 C5 115.1(3) . . ?
C7 C6 C5 124.4(3) . . ?
N1 C10 C9 121.7(4) . . ?
N1 C10 H10 119.2 . . ?
C9 C10 H10 119.2 . . ?
C13 C14 C15 119.1(5) . . ?
C13 C14 H14 120.4 . . ?
C15 C14 H14 120.4 . . ?
N2 C5 C4 120.8(4) . . ?
N2 C5 C6 114.1(3) . . ?
C4 C5 C6 125.1(4) . . ?
N4 C16 C17 121.3(4) . . ?
N4 C16 C15 114.6(3) . . ?
C17 C16 C15 124.1(4) . . ?
C8 C9 C10 118.8(4) . . ?
C8 C9 H9 120.6 . . ?
C10 C9 H9 120.6 . . ?
C9 C8 C7 120.0(4) . . ?
C9 C8 H8 120.0 . . ?
C7 C8 H8 120.0 . . ?
C8 C7 C6 119.1(4) . . ?
C8 C7 H7 120.4 . . ?
C6 C7 H7 120.4 . . ?
N2 C1 C2 122.1(4) . . ?
N2 C1 H1A 118.9 . . ?
C2 C1 H1A 118.9 . . ?
C14 C13 C12 119.9(4) . . ?
C14 C13 H13 120.1 . . ?
C12 C13 H13 120.1 . . ?
C16 C17 C18 118.4(5) . . ?
C16 C17 H17 120.8 . . ?
C18 C17 H17 120.8 . . ?
C1 C2 C3 119.4(4) . . ?
C1 C2 H2A 120.3 . . ?
C3 C2 H2A 120.3 . . ?
N3 C11 C12 121.3(5) . . ?
N3 C11 H11 119.4 . . ?
C12 C11 H11 119.4 . . ?
N4 C20 C19 121.6(5) . . ?
N4 C20 H20 119.2 . . ?
C19 C20 H20 119.2 . . ?
C4 C3 C2 119.0(4) . . ?
C4 C3 H3 120.5 . . ?
C2 C3 H3 120.5 . . ?
C11 C12 C13 119.1(5) . . ?
C11 C12 H12 120.5 . . ?
C13 C12 H12 120.5 . . ?
C5 C4 C3 119.7(4) . . ?
C5 C4 H4 120.2 . . ?
C3 C4 H4 120.2 . . ?
C19 C18 C17 119.8(5) . . ?
C19 C18 H18 120.1 . . ?
C17 C18 H18 120.1 . . ?
C18 C19 C20 119.5(5) . . ?
C18 C19 H19 120.2 . . ?
C20 C19 H19 120.2 . . ?
O12 Cl2 O15 123.1(8) . . ?
O12 Cl2 O13 104.3(6) . . ?
O15 Cl2 O13 94.5(8) . . ?
O12 Cl2 O14 117.6(7) . . ?
O15 Cl2 O14 108.9(6) . . ?
O13 Cl2 O14 103.3(7) . . ?

loop_
_geom_bond_atom_site_label_1
_geom_bond_atom_site_label_2
_geom_bond_distance
_geom_bond_site_symmetry_2
_geom_bond_publ_flag
Cu1 O6 1.926(3) 3_666 ?
Cu1 O3 1.944(3) . ?
Cu1 N2 1.998(3) . ?
Cu1 N1 1.996(3) . ?
Cu1 O2 2.251(3) . ?
Cu1 Cu2 3.0515(6) . ?
Cu2 O4 1.938(3) . ?
Cu2 O5 1.950(3) 3_666 ?
Cu2 N3 2.000(3) . ?
Cu2 N4 2.009(3) . ?
Cu2 O1 2.237(3) . ?
Cl1 O8 1.335(5) . ?
Cl1 O7 1.374(5) . ?
Cl1 O9 1.383(6) . ?
Cl1 O10 1.400(4) . ?
O3 C21 1.247(5) . ?
O5 C28 1.260(4) . ?
O4 C21 1.263(5) . ?
O2 H2 0.8200 . ?
O6 C28 1.261(4) . ?
N1 C10 1.346(5) . ?
N1 C6 1.347(5) . ?
N3 C11 1.343(6) . ?
N3 C15 1.352(5) . ?
N2 C1 1.346(5) . ?
N2 C5 1.360(5) . ?
N4 C20 1.335(6) . ?
N4 C16 1.350(5) . ?
C23 C24 1.526(5) . ?
C23 C22 1.537(5) . ?
C23 H23A 0.9700 . ?
C23 H23B 0.9700 . ?
C22 C27 1.524(5) . ?
C22 C21 1.517(4) . ?
C22 H22 0.9800 . ?
C25 C28 1.518(5) . ?
C25 C24 1.523(5) . ?
C25 C26 1.530(5) . ?
C25 H25 0.9800 . ?
C27 C26 1.517(4) . ?
C27 H27A 0.9700 . ?
C27 H27B 0.9700 . ?
C24 H24A 0.9700 . ?
C24 H24B 0.9700 . ?
C26 H26A 0.9700 . ?
C26 H26B 0.9700 . ?
O1 H1 0.8200 . ?
C15 C14 1.377(6) . ?
C15 C16 1.478(6) . ?
C6 C7 1.394(5) . ?
C6 C5 1.471(5) . ?
C10 C9 1.379(5) . ?
C10 H10 0.9300 . ?
C14 C13 1.363(8) . ?
C14 H14 0.9300 . ?
C5 C4 1.382(6) . ?
C16 C17 1.381(6) . ?
C9 C8 1.370(7) . ?
C9 H9 0.9300 . ?
C8 C7 1.371(7) . ?
C8 H8 0.9300 . ?
C7 H7 0.9300 . ?
C1 C2 1.365(6) . ?
C1 H1A 0.9300 . ?
C13 C12 1.376(8) . ?
C13 H13 0.9300 . ?
C17 C18 1.390(8) . ?
C17 H17 0.9300 . ?
C2 C3 1.383(8) . ?
C2 H2A 0.9300 . ?
C11 C12 1.379(6) . ?
C11 H11 0.9300 . ?
C20 C19 1.381(7) . ?
C20 H20 0.9300 . ?
C3 C4 1.375(7) . ?
C3 H3 0.9300 . ?
C12 H12 0.9300 . ?
C4 H4 0.9300 . ?
C18 C19 1.345(9) . ?
C18 H18 0.9300 . ?
C19 H19 0.9300 . ?
Cl2 O12 1.292(7) . ?
Cl2 O15 1.285(7) . ?
Cl2 O13 1.392(9) . ?
Cl2 O14 1.453(8) . ?
